data_1537536
loop_
_publ_author_name
'Koehl, P.'
'Reinen, D.'
'Mueller, U.'

_publ_section_title
;
 Ba2 Ni Te O6 - eine neue Verbindung in der Reihe der hexagonalen
 Perowskite
;
_journal_name_full 'Zeitschrift fuer Anorganische und Allgemeine Chemie'
_journal_page_first 124
_journal_page_last 136
_journal_volume 392
_journal_year 1972
_chemical_formula_sum 'Ba2 Ni O6 Te'
_chemical_name_systematic 'Ba2 Ni Te O6'
_space_group_IT_number 166
_symmetry_space_group_name_Hall '-R 3 2"'
_symmetry_space_group_name_H-M 'R -3 m :H'
_cell_angle_alpha 90
_cell_angle_beta 90
_cell_angle_gamma 120
_cell_formula_units_Z 6
_cell_length_a 5.797
_cell_length_b 5.797
_cell_length_c 28.59499
_cell_volume 832.199
_citation_journal_id_ASTM ZAACAB
_cod_data_source_file Koehl_ZAACAB_1972_448.cif
_cod_data_source_block Ba2Ni1O6Te1
_cod_original_formula_sum 'Ba2 Ni1 O6 Te1'
_cod_database_code 1537536

loop_
_symmetry_equiv_pos_as_xyz
x,y,z
-y,x-y,z
-x+y,-x,z
y,x,-z
-x,-x+y,-z
x-y,-y,-z
-x,-y,-z
y,-x+y,-z
x-y,x,-z
-y,-x,z
x,x-y,z
-x+y,y,z
x+2/3,y+1/3,z+1/3
-y+2/3,x-y+1/3,z+1/3
-x+y+2/3,-x+1/3,z+1/3
y+2/3,x+1/3,-z+1/3
-x+2/3,-x+y+1/3,-z+1/3
x-y+2/3,-y+1/3,-z+1/3
-x+2/3,-y+1/3,-z+1/3
y+2/3,-x+y+1/3,-z+1/3
x-y+2/3,x+1/3,-z+1/3
-y+2/3,-x+1/3,z+1/3
x+2/3,x-y+1/3,z+1/3
-x+y+2/3,y+1/3,z+1/3
x+1/3,y+2/3,z+2/3
-y+1/3,x-y+2/3,z+2/3
-x+y+1/3,-x+2/3,z+2/3
y+1/3,x+2/3,-z+2/3
-x+1/3,-x+y+2/3,-z+2/3
x-y+1/3,-y+2/3,-z+2/3
-x+1/3,-y+2/3,-z+2/3
y+1/3,-x+y+2/3,-z+2/3
x-y+1/3,x+2/3,-z+2/3
-y+1/3,-x+2/3,z+2/3
x+1/3,x-y+2/3,z+2/3
-x+y+1/3,y+2/3,z+2/3

loop_
_atom_site_label
_atom_site_type_symbol
_atom_site_fract_x
_atom_site_fract_y
_atom_site_fract_z
_atom_site_occupancy
_atom_site_U_iso_or_equiv
Te2 Te+6 0 0 0.5 1 0.0
Ba2 Ba+2 0 0 0.28396 1 0.0
Te1 Te+6 0 0 0 1 0.0
O1 O-2 0.153 -0.153 0.4593 1 0.0
Ba1 Ba+2 0 0 0.12646 1 0.0
Ni1 Ni+2 0 0 0.4055 1 0.0
O2 O-2 0.177 -0.177 0.6275 1 0.0
